data_4509593
loop_
_publ_author_name
'Mahata, Partha'
'Prabu, Manikanda'
'Natarajan, Srinivasan'

_publ_section_title
;
 Time- and Temperature-Dependent Study in the Three-Component
 Zinc-Triazolate-Oxybis(benzoate) System: Stabilization of New Topologies
;
_journal_issue 8
_journal_name_full 'Crystal Growth &amp; Design'
_journal_page_first 3683
_journal_paper_doi 10.1021/cg900397r
_journal_volume 9
_journal_year 2009
_chemical_formula_sum 'C46 H30 N6 O17 Zn5'
_chemical_formula_weight 1265.61
_chemical_name_common 'Zinc Carboxylate'
_chemical_name_systematic
;
 ?
;
_space_group_IT_number 14
_symmetry_cell_setting monoclinic
_symmetry_space_group_name_Hall '-P 2ybc'
_symmetry_space_group_name_H-M 'P 1 21/c 1'
_atom_sites_solution_hydrogens geom
_atom_sites_solution_primary direct
_atom_sites_solution_secondary difmap
_cell_angle_alpha 90.00
_cell_angle_beta 102.4630(10)
_cell_angle_gamma 90.00
_cell_formula_units_Z 4
_cell_length_a 15.0444(3)
_cell_length_b 19.1731(4)
_cell_length_c 16.8680(3)
_cell_measurement_reflns_used 9024
_cell_measurement_temperature 293(2)
_cell_measurement_theta_max 25.73
_cell_measurement_theta_min 1.75
_cell_volume 4750.88(16)
_computing_cell_refinement 'SAINT (Bruker, 2000)'
_computing_data_collection 'SMART (Bruker, 2000)'
_computing_data_reduction SAINT
_computing_molecular_graphics 'Ortep-3 for Windows (Farrugia, 1999) and CAMERON (Watkin et al., 1993)'
_computing_publication_material 'PLATON (Spek, 2003)'
_computing_structure_refinement 'SHELXL-97 (Sheldrick, 1997)'
_computing_structure_solution 'SIR92 (Altomare et al., 1993)'
_diffrn_ambient_temperature 293(2)
_diffrn_measured_fraction_theta_full 0.993
_diffrn_measured_fraction_theta_max 0.993
_diffrn_measurement_device_type 'Bruker SMART CCD area detector'
_diffrn_measurement_method '\f and \w scans'
_diffrn_radiation_monochromator graphite
_diffrn_radiation_source 'fine-focus sealed tube'
_diffrn_radiation_type MoK\a
_diffrn_radiation_wavelength 0.71073
_diffrn_reflns_av_R_equivalents 0.0256
_diffrn_reflns_av_sigmaI/netI 0.0291
_diffrn_reflns_limit_h_max 16
_diffrn_reflns_limit_h_min -18
_diffrn_reflns_limit_k_max 21
_diffrn_reflns_limit_k_min -23
_diffrn_reflns_limit_l_max 19
_diffrn_reflns_limit_l_min -20
_diffrn_reflns_number 26215
_diffrn_reflns_theta_full 25.73
_diffrn_reflns_theta_max 25.73
_diffrn_reflns_theta_min 1.75
_exptl_absorpt_coefficient_mu 2.569
_exptl_absorpt_correction_T_max 0.8208
_exptl_absorpt_correction_T_min 0.7653
_exptl_absorpt_correction_type multi-scan
_exptl_absorpt_process_details '(SADABS; Sheldrick, 1996)'
_exptl_crystal_colour Colorless
_exptl_crystal_density_diffrn 1.769
_exptl_crystal_density_method 'not measured'
_exptl_crystal_description 'Block like'
_exptl_crystal_F_000 2536
_exptl_crystal_size_max 0.11
_exptl_crystal_size_mid 0.10
_exptl_crystal_size_min 0.08
_refine_diff_density_max 0.529
_refine_diff_density_min -0.943
_refine_diff_density_rms 0.071
_refine_ls_extinction_method none
_refine_ls_goodness_of_fit_ref 1.037
_refine_ls_hydrogen_treatment mixed
_refine_ls_matrix_type full
_refine_ls_number_parameters 675
_refine_ls_number_reflns 9024
_refine_ls_number_restraints 0
_refine_ls_restrained_S_all 1.037
_refine_ls_R_factor_all 0.0391
_refine_ls_R_factor_gt 0.0296
_refine_ls_shift/su_max 0.001
_refine_ls_shift/su_mean 0.000
_refine_ls_structure_factor_coef Fsqd
_refine_ls_weighting_details 'calc w=1/[\s^2^(Fo^2^)+(0.0403P)^2^+4.3139P] where P=(Fo^2^+2Fc^2^)/3'
_refine_ls_weighting_scheme calc
_refine_ls_wR_factor_gt 0.0764
_refine_ls_wR_factor_ref 0.0812
_reflns_number_gt 7566
_reflns_number_total 9024
_reflns_threshold_expression >2sigma(I)
_cod_data_source_file cg900397rsup1.cif
_cod_data_source_block Compound(III)
_cod_depositor_comments
;
The following automatic conversions were performed:

'_symmetry_cell_setting' value 'Monoclinic' changed to 'monoclinic'
according to /home/saulius/struct/CIF-dictionaries/cif_core.dic
dictionary named 'cif_core.dic' version 2.4.2 from 2011-04-26.

Automatic conversion script
Id: cif_fix_values 1891 2012-01-12 08:04:46Z andrius 
;
_cod_original_sg_symbol_H-M P21/c
_cod_database_code 4509593

loop_
_symmetry_equiv_pos_as_xyz
'x, y, z'
'-x, y+1/2, -z+1/2'
'-x, -y, -z'
'x, -y-1/2, z-1/2'

loop_
_atom_site_label
_atom_site_type_symbol
_atom_site_fract_x
_atom_site_fract_y
_atom_site_fract_z
_atom_site_U_iso_or_equiv
_atom_site_adp_type
_atom_site_occupancy
_atom_site_symmetry_multiplicity
_atom_site_calc_flag
_atom_site_refinement_flags
Zn1 Zn 0.48558(2) 1.067232(16) 0.448059(18) 0.02332(8) Uani 1 1 d .
Zn2 Zn 0.44648(2) 0.620315(16) 0.416566(19) 0.02517(9) Uani 1 1 d .
Zn3 Zn 0.54833(2) 0.923048(16) 0.365486(18) 0.02598(9) Uani 1 1 d .
Zn4 Zn 0.62863(2) 0.372339(17) 0.299105(19) 0.02649(9) Uani 1 1 d .
Zn5 Zn 0.52892(2) 0.242891(18) 0.38988(2) 0.03222(9) Uani 1 1 d .
O1 O 1.37735(15) 1.12079(11) 0.46742(14) 0.0390(5) Uani 1 1 d .
O2 O 0.46805(14) 0.96337(10) 0.43017(11) 0.0231(4) Uani 1 1 d .
O3 O -0.43602(16) 0.59289(12) 0.17324(12) 0.0397(5) Uani 1 1 d .
O4 O 0.61974(15) 1.05642(11) 0.42847(14) 0.0380(5) Uani 1 1 d .
O5 O 0.58527(14) 1.16322(11) 0.45769(13) 0.0358(5) Uani 1 1 d .
O6 O 0.55390(15) 0.60011(11) 0.50599(12) 0.0362(5) Uani 1 1 d .
O7 O 0.33834(14) 0.60918(11) 0.46652(12) 0.0355(5) Uani 1 1 d .
O8 O 1.32713(15) 1.09227(12) 0.57841(13) 0.0379(5) Uani 1 1 d .
O9 O 1.24810(15) 0.60877(13) 0.70636(14) 0.0437(6) Uani 1 1 d .
O10 O 0.61717(17) 0.31410(13) 0.38884(15) 0.0399(6) Uani 1 1 d .
O11 O -0.44805(15) 0.70484(11) 0.20700(12) 0.0361(5) Uani 1 1 d .
O12 O 0.55859(16) 0.70538(11) 0.56088(12) 0.0388(5) Uani 1 1 d .
O13 O 0.87736(14) 0.55899(12) 0.81309(13) 0.0387(5) Uani 1 1 d .
O14 O 1.30428(16) 0.57361(13) 0.83245(16) 0.0516(6) Uani 1 1 d .
O15 O 0.28416(16) 0.62700(12) 0.33562(13) 0.0419(5) Uani 1 1 d .
O16 O -0.08722(16) 0.61570(15) 0.45944(14) 0.0538(7) Uani 1 1 d .
O17 O 0.96601(16) 1.21305(16) 0.36056(19) 0.0673(9) Uani 1 1 d .
N1 N 0.50041(17) 0.82308(12) 0.34909(14) 0.0296(5) Uani 1 1 d .
N2 N 0.42735(18) 0.80621(12) 0.28915(14) 0.0308(6) Uani 1 1 d .
N3 N 0.45734(17) 0.71586(12) 0.37130(14) 0.0297(5) Uani 1 1 d .
N4 N 0.54417(17) 0.45335(12) 0.30312(14) 0.0281(5) Uani 1 1 d .
N5 N 0.46896(16) 0.46899(12) 0.24321(13) 0.0257(5) Uani 1 1 d .
N6 N 0.47290(16) 0.54229(12) 0.34492(14) 0.0265(5) Uani 1 1 d .
C1 C 1.3156(2) 1.11536(15) 0.50660(18) 0.0301(7) Uani 1 1 d .
C2 C 1.2223(2) 1.14023(16) 0.46813(17) 0.0304(6) Uani 1 1 d .
C3 C 1.2074(2) 1.17976(19) 0.3973(2) 0.0425(8) Uani 1 1 d .
H3 H 1.2557 1.1902 0.3731 0.051 Uiso 1 1 calc R
C4 C 1.1214(2) 1.2034(2) 0.3632(2) 0.0501(10) Uani 1 1 d .
H4 H 1.1118 1.2302 0.3162 0.060 Uiso 1 1 calc R
C5 C 1.0498(2) 1.18730(18) 0.3984(2) 0.0425(8) Uani 1 1 d .
C6 C 1.0634(2) 1.14851(19) 0.4692(2) 0.0430(8) Uani 1 1 d .
H6 H 1.0149 1.1382 0.4932 0.052 Uiso 1 1 calc R
C7 C 1.1499(2) 1.12527(17) 0.50363(19) 0.0356(7) Uani 1 1 d .
H7 H 1.1595 1.0992 0.5512 0.043 Uiso 1 1 calc R
C8 C 0.8897(2) 1.1873(2) 0.3851(2) 0.0487(9) Uani 1 1 d .
C9 C 0.8459(3) 1.2295(2) 0.4293(3) 0.0627(12) Uani 1 1 d .
H9 H 0.8696 1.2732 0.4460 0.075 Uiso 1 1 calc R
C10 C 0.7663(2) 1.20711(19) 0.4493(3) 0.0540(10) Uani 1 1 d .
H10 H 0.7362 1.2358 0.4793 0.065 Uiso 1 1 calc R
C11 C 0.7313(2) 1.14210(16) 0.42458(19) 0.0338(7) Uani 1 1 d .
C12 C 0.7796(2) 1.09831(19) 0.3828(2) 0.0405(8) Uani 1 1 d .
H12 H 0.7585 1.0534 0.3688 0.049 Uiso 1 1 calc R
C13 C 0.8586(2) 1.1213(2) 0.3623(2) 0.0484(9) Uani 1 1 d .
H13 H 0.8903 1.0927 0.3334 0.058 Uiso 1 1 calc R
C14 C 0.6417(2) 1.11892(16) 0.43805(18) 0.0321(7) Uani 1 1 d .
C15 C -0.4093(2) 0.64569(16) 0.21522(16) 0.0295(6) Uani 1 1 d .
C16 C -0.3243(2) 0.63849(15) 0.28033(17) 0.0292(6) Uani 1 1 d .
C17 C -0.2692(3) 0.58062(18) 0.2820(2) 0.0488(9) Uani 1 1 d .
H17 H -0.2863 0.5459 0.2432 0.059 Uiso 1 1 calc R
C18 C -0.1899(3) 0.5731(2) 0.3392(2) 0.0564(10) Uani 1 1 d .
H18 H -0.1537 0.5338 0.3389 0.068 Uiso 1 1 calc R
C19 C -0.1640(2) 0.62410(19) 0.3971(2) 0.0408(8) Uani 1 1 d .
C20 C -0.2171(2) 0.68243(19) 0.3973(2) 0.0450(8) Uani 1 1 d .
H20 H -0.1996 0.7169 0.4364 0.054 Uiso 1 1 calc R
C21 C -0.2970(2) 0.68958(18) 0.33889(19) 0.0386(8) Uani 1 1 d .
H21 H -0.3328 0.7291 0.3389 0.046 Uiso 1 1 calc R
C22 C -0.0016(2) 0.61563(19) 0.44153(19) 0.0404(8) Uani 1 1 d .
C23 C 0.0678(2) 0.58782(18) 0.50002(19) 0.0393(8) Uani 1 1 d .
H23 H 0.0549 0.5680 0.5466 0.047 Uiso 1 1 calc R
C24 C 0.1558(2) 0.58941(17) 0.48951(19) 0.0371(7) Uani 1 1 d .
H24 H 0.2024 0.5712 0.5296 0.045 Uiso 1 1 calc R
C25 C 0.1763(2) 0.61786(16) 0.41963(18) 0.0329(7) Uani 1 1 d .
C26 C 0.1055(2) 0.6449(2) 0.3613(2) 0.0474(9) Uani 1 1 d .
H26 H 0.1179 0.6638 0.3141 0.057 Uiso 1 1 calc R
C27 C 0.0169(3) 0.6444(2) 0.3716(2) 0.0550(10) Uani 1 1 d .
H27 H -0.0297 0.6632 0.3321 0.066 Uiso 1 1 calc R
C28 C 0.2706(2) 0.61857(15) 0.40498(19) 0.0327(7) Uani 1 1 d .
C29 C 0.5865(2) 0.64334(16) 0.56046(17) 0.0288(6) Uani 1 1 d .
C30 C 0.6635(2) 0.62098(15) 0.62652(17) 0.0277(6) Uani 1 1 d .
C31 C 0.7121(2) 0.56067(17) 0.6193(2) 0.0410(8) Uani 1 1 d .
H31 H 0.6961 0.5336 0.5727 0.049 Uiso 1 1 calc R
C32 C 0.7839(2) 0.54050(18) 0.6805(2) 0.0461(9) Uani 1 1 d .
H32 H 0.8169 0.5005 0.6748 0.055 Uiso 1 1 calc R
C33 C 0.8063(2) 0.57990(16) 0.74984(18) 0.0314(7) Uani 1 1 d .
C34 C 0.7586(2) 0.63902(19) 0.75917(19) 0.0412(8) Uani 1 1 d .
H34 H 0.7738 0.6650 0.8067 0.049 Uiso 1 1 calc R
C35 C 0.6877(2) 0.65968(17) 0.69737(19) 0.0382(8) Uani 1 1 d .
H35 H 0.6557 0.7002 0.7033 0.046 Uiso 1 1 calc R
C36 C 0.9650(2) 0.56871(16) 0.80212(18) 0.0317(7) Uani 1 1 d .
C37 C 1.0339(2) 0.5390(2) 0.8591(2) 0.0453(9) Uani 1 1 d .
H37 H 1.0203 0.5139 0.9022 0.054 Uiso 1 1 calc R
C38 C 1.1228(2) 0.5465(2) 0.8521(2) 0.0474(9) Uani 1 1 d .
H38 H 1.1693 0.5266 0.8910 0.057 Uiso 1 1 calc R
C39 C 1.1442(2) 0.58322(16) 0.78783(19) 0.0348(7) Uani 1 1 d .
C40 C 1.0734(2) 0.61333(18) 0.7316(2) 0.0414(8) Uani 1 1 d .
H40 H 1.0866 0.6384 0.6883 0.050 Uiso 1 1 calc R
C41 C 0.9845(2) 0.60679(19) 0.7385(2) 0.0427(8) Uani 1 1 d .
H41 H 0.9379 0.6278 0.7007 0.051 Uiso 1 1 calc R
C42 C 1.2392(2) 0.58880(16) 0.7769(2) 0.0368(7) Uani 1 1 d .
C43 C 0.4037(2) 0.74263(15) 0.30400(18) 0.0329(7) Uani 1 1 d .
H43 H 0.3554 0.7187 0.2717 0.039 Uiso 1 1 calc R
C44 C 0.5160(2) 0.76807(15) 0.39700(17) 0.0301(6) Uani 1 1 d .
H44 H 0.5623 0.7657 0.4434 0.036 Uiso 1 1 calc R
C45 C 0.4293(2) 0.52187(15) 0.27042(16) 0.0277(6) Uani 1 1 d .
H45 H 0.3767 0.5430 0.2413 0.033 Uiso 1 1 calc R
C46 C 0.5428(2) 0.49805(15) 0.36182(17) 0.0305(7) Uani 1 1 d .
H46 H 0.5862 0.4988 0.4103 0.037 Uiso 1 1 calc R
H1 H 0.419(2) 0.9540(18) 0.408(2) 0.033(10) Uiso 1 1 d .
H2 H 0.635(2) 0.3320(16) 0.4223(18) 0.013(9) Uiso 1 1 d .

loop_
_atom_site_aniso_label
_atom_site_aniso_U_11
_atom_site_aniso_U_22
_atom_site_aniso_U_33
_atom_site_aniso_U_23
_atom_site_aniso_U_13
_atom_site_aniso_U_12
Zn1 0.02185(17) 0.02342(16) 0.02407(16) 0.00254(12) 0.00358(13) 0.00175(13)
Zn2 0.02935(19) 0.02227(17) 0.02295(16) -0.00076(12) 0.00358(13) 0.00219(13)
Zn3 0.03098(19) 0.02638(17) 0.01949(16) 0.00230(13) 0.00308(13) 0.00236(14)
Zn4 0.02495(18) 0.02635(17) 0.02694(17) -0.00396(13) 0.00289(13) 0.00034(13)
Zn5 0.0325(2) 0.02954(19) 0.03260(19) -0.00121(14) 0.00265(15) 0.00187(15)
O1 0.0290(12) 0.0420(13) 0.0482(13) 0.0077(10) 0.0131(10) 0.0114(10)
O2 0.0197(11) 0.0258(10) 0.0211(9) -0.0005(8) -0.0020(8) -0.0030(8)
O3 0.0476(14) 0.0376(12) 0.0300(11) -0.0040(10) -0.0005(10) -0.0088(11)
O4 0.0304(12) 0.0362(12) 0.0469(13) 0.0038(10) 0.0072(10) -0.0044(10)
O5 0.0252(11) 0.0412(13) 0.0415(12) 0.0096(10) 0.0084(9) 0.0077(9)
O6 0.0357(12) 0.0362(12) 0.0303(11) -0.0046(9) -0.0068(9) 0.0044(10)
O7 0.0279(12) 0.0427(13) 0.0343(11) -0.0053(10) 0.0035(9) 0.0012(9)
O8 0.0295(12) 0.0474(13) 0.0345(12) 0.0048(10) 0.0021(9) 0.0051(10)
O9 0.0289(12) 0.0552(15) 0.0475(14) -0.0018(12) 0.0094(10) -0.0034(11)
O10 0.0467(15) 0.0406(14) 0.0284(13) 0.0015(11) -0.0005(11) -0.0095(11)
O11 0.0368(13) 0.0366(12) 0.0312(11) 0.0002(9) -0.0010(9) 0.0037(10)
O12 0.0479(14) 0.0370(12) 0.0303(11) 0.0018(9) 0.0058(10) 0.0188(10)
O13 0.0259(12) 0.0562(14) 0.0321(11) 0.0130(10) 0.0025(9) 0.0035(10)
O14 0.0264(13) 0.0548(16) 0.0675(17) 0.0130(13) -0.0030(12) 0.0043(11)
O15 0.0391(14) 0.0502(14) 0.0370(13) -0.0005(10) 0.0095(10) -0.0040(11)
O16 0.0276(13) 0.094(2) 0.0373(13) 0.0057(13) 0.0009(10) 0.0067(13)
O17 0.0217(13) 0.082(2) 0.096(2) 0.0563(17) 0.0090(13) 0.0052(12)
N1 0.0343(14) 0.0265(12) 0.0262(12) 0.0013(10) 0.0028(11) 0.0002(11)
N2 0.0350(15) 0.0271(13) 0.0283(13) 0.0037(10) 0.0021(11) 0.0000(11)
N3 0.0346(14) 0.0250(12) 0.0285(12) 0.0037(10) 0.0047(11) 0.0020(11)
N4 0.0294(14) 0.0282(12) 0.0249(12) -0.0032(10) 0.0020(10) 0.0030(10)
N5 0.0259(13) 0.0279(12) 0.0220(11) -0.0007(10) 0.0025(10) 0.0012(10)
N6 0.0303(14) 0.0246(12) 0.0237(12) -0.0019(10) 0.0038(10) 0.0034(10)
C1 0.0274(16) 0.0276(15) 0.0337(16) -0.0044(12) 0.0033(13) 0.0025(12)
C2 0.0249(16) 0.0361(16) 0.0291(15) -0.0011(13) 0.0033(12) 0.0016(13)
C3 0.0249(17) 0.058(2) 0.048(2) 0.0137(17) 0.0149(14) 0.0031(15)
C4 0.0308(19) 0.067(2) 0.053(2) 0.0326(19) 0.0099(16) 0.0033(17)
C5 0.0237(17) 0.047(2) 0.055(2) 0.0176(17) 0.0042(15) 0.0011(14)
C6 0.0263(17) 0.059(2) 0.0450(19) 0.0132(17) 0.0112(14) -0.0017(16)
C7 0.0318(18) 0.0437(19) 0.0313(16) 0.0075(14) 0.0071(13) 0.0002(14)
C8 0.0199(17) 0.058(2) 0.067(2) 0.0296(19) 0.0069(16) 0.0056(16)
C9 0.033(2) 0.035(2) 0.119(4) 0.009(2) 0.017(2) -0.0052(16)
C10 0.034(2) 0.038(2) 0.091(3) -0.0039(19) 0.016(2) 0.0037(16)
C11 0.0220(16) 0.0354(17) 0.0428(17) 0.0073(14) 0.0040(13) 0.0034(13)
C12 0.0298(18) 0.0449(19) 0.0446(19) -0.0015(15) 0.0028(14) -0.0020(15)
C13 0.0268(18) 0.071(3) 0.049(2) 0.0003(18) 0.0103(15) 0.0062(17)
C14 0.0238(16) 0.0382(18) 0.0322(16) 0.0096(13) 0.0016(12) 0.0016(13)
C15 0.0284(16) 0.0389(17) 0.0215(14) 0.0011(12) 0.0062(12) -0.0084(13)
C16 0.0266(16) 0.0324(15) 0.0289(15) -0.0014(12) 0.0068(12) -0.0050(12)
C17 0.050(2) 0.041(2) 0.048(2) -0.0121(16) -0.0062(17) 0.0080(16)
C18 0.051(2) 0.053(2) 0.059(2) -0.0085(19) -0.0004(19) 0.0206(19)
C19 0.0256(17) 0.058(2) 0.0371(18) 0.0009(15) 0.0033(14) 0.0018(15)
C20 0.040(2) 0.049(2) 0.0404(19) -0.0138(16) -0.0025(15) -0.0035(16)
C21 0.0355(18) 0.0408(18) 0.0366(17) -0.0086(14) 0.0016(14) 0.0054(14)
C22 0.0294(18) 0.055(2) 0.0346(17) -0.0039(15) 0.0028(14) 0.0011(15)
C23 0.0330(18) 0.050(2) 0.0329(17) 0.0058(15) 0.0025(14) -0.0011(15)
C24 0.0304(18) 0.0416(18) 0.0358(17) 0.0026(14) -0.0009(13) 0.0031(14)
C25 0.0324(17) 0.0339(16) 0.0309(16) -0.0061(13) 0.0034(13) 0.0021(13)
C26 0.035(2) 0.072(3) 0.0334(17) 0.0114(17) 0.0038(14) 0.0047(18)
C27 0.036(2) 0.081(3) 0.045(2) 0.019(2) 0.0014(16) 0.0145(19)
C28 0.0301(17) 0.0255(15) 0.0412(18) -0.0081(13) 0.0050(14) -0.0012(12)
C29 0.0271(16) 0.0321(16) 0.0276(15) 0.0047(12) 0.0072(12) 0.0054(13)
C30 0.0251(15) 0.0284(15) 0.0291(15) 0.0023(12) 0.0044(12) 0.0006(12)
C31 0.0361(19) 0.0368(18) 0.0426(18) -0.0145(14) -0.0083(15) 0.0065(14)
C32 0.039(2) 0.0354(18) 0.056(2) -0.0077(16) -0.0058(16) 0.0147(15)
C33 0.0201(15) 0.0411(18) 0.0316(15) 0.0076(13) 0.0023(12) 0.0007(13)
C34 0.041(2) 0.051(2) 0.0276(16) -0.0072(14) -0.0016(14) 0.0089(16)
C35 0.0401(19) 0.0374(18) 0.0338(16) -0.0042(14) 0.0007(14) 0.0130(15)
C36 0.0244(16) 0.0385(17) 0.0309(15) 0.0016(13) 0.0030(12) 0.0007(13)
C37 0.0326(19) 0.061(2) 0.0400(18) 0.0224(17) 0.0024(14) 0.0051(16)
C38 0.0297(19) 0.062(2) 0.045(2) 0.0219(17) -0.0046(15) 0.0088(16)
C39 0.0259(16) 0.0380(17) 0.0389(17) 0.0032(14) 0.0034(13) 0.0024(13)
C40 0.0308(18) 0.052(2) 0.0408(18) 0.0166(16) 0.0070(14) 0.0040(15)
C41 0.0249(17) 0.057(2) 0.0419(19) 0.0198(16) -0.0011(14) 0.0076(15)
C42 0.0254(17) 0.0309(16) 0.051(2) -0.0012(14) 0.0017(15) 0.0026(13)
C43 0.0359(18) 0.0295(16) 0.0298(15) 0.0042(12) -0.0005(13) -0.0030(13)
C44 0.0355(17) 0.0252(15) 0.0272(15) 0.0016(12) 0.0012(13) 0.0007(13)
C45 0.0258(15) 0.0320(15) 0.0238(14) -0.0005(12) 0.0025(11) 0.0028(12)
C46 0.0294(17) 0.0331(16) 0.0256(14) -0.0068(12) -0.0013(12) 0.0039(13)

loop_
_atom_type_symbol
_atom_type_description
_atom_type_scat_dispersion_real
_atom_type_scat_dispersion_imag
_atom_type_scat_source
C C 0.0033 0.0016 'International Tables Vol C Tables 4.2.6.8 and 6.1.1.4'
H H 0.0000 0.0000 'International Tables Vol C Tables 4.2.6.8 and 6.1.1.4'
N N 0.0061 0.0033 'International Tables Vol C Tables 4.2.6.8 and 6.1.1.4'
O O 0.0106 0.0060 'International Tables Vol C Tables 4.2.6.8 and 6.1.1.4'
Zn Zn 0.2839 1.4301 'International Tables Vol C Tables 4.2.6.8 and 6.1.1.4'

loop_
_geom_angle_atom_site_label_1
_geom_angle_atom_site_label_2
_geom_angle_atom_site_label_3
_geom_angle
_geom_angle_site_symmetry_1
_geom_angle_site_symmetry_3
O1 Zn1 O2 116.30(9) 1_455 .
O1 Zn1 O3 84.73(9) 1_455 2
O2 Zn1 O3 94.51(8) . 2
O1 Zn1 O2 95.35(8) 1_455 3_676
O2 Zn1 O2 82.89(8) . 3_676
O3 Zn1 O2 177.14(9) 2 3_676
O1 Zn1 O4 154.82(9) 1_455 .
O2 Zn1 O4 88.76(8) . .
O3 Zn1 O4 91.20(9) 2 .
O2 Zn1 O4 89.92(8) 3_676 .
O1 Zn1 O5 96.63(8) 1_455 .
O2 Zn1 O5 147.07(8) . .
O3 Zn1 O5 88.33(8) 2 .
O2 Zn1 O5 94.50(7) 3_676 .
O4 Zn1 O5 58.35(8) . .
O1 Zn1 C14 126.38(10) 1_455 .
O2 Zn1 C14 117.27(9) . .
O3 Zn1 C14 89.02(9) 2 .
O2 Zn1 C14 93.22(9) 3_676 .
O4 Zn1 C14 28.51(9) . .
O5 Zn1 C14 29.86(9) . .
O1 Zn1 Zn1 110.67(6) 1_455 3_676
O2 Zn1 Zn1 42.45(5) . 3_676
O3 Zn1 Zn1 136.95(6) 2 3_676
O2 Zn1 Zn1 40.44(5) 3_676 3_676
O4 Zn1 Zn1 89.14(6) . 3_676
O5 Zn1 Zn1 127.01(5) . 3_676
C14 Zn1 Zn1 109.73(7) . 3_676
O6 Zn2 O7 105.11(9) . .
O6 Zn2 N3 110.24(10) . .
O7 Zn2 N3 113.51(10) . .
O6 Zn2 N6 94.40(9) . .
O7 Zn2 N6 117.21(9) . .
N3 Zn2 N6 114.01(10) . .
O8 Zn3 O2 115.98(9) 3_776 .
O8 Zn3 N5 115.91(9) 3_776 2_655
O2 Zn3 N5 111.35(9) . 2_655
O8 Zn3 N1 101.55(10) 3_776 .
O2 Zn3 N1 101.77(9) . .
N5 Zn3 N1 108.45(9) 2_655 .
O9 Zn4 O10 113.68(11) 3_766 .
O9 Zn4 N2 109.98(10) 3_766 2_645
O10 Zn4 N2 97.09(11) . 2_645
O9 Zn4 N4 118.72(10) 3_766 .
O10 Zn4 N4 104.90(11) . .
N2 Zn4 N4 110.27(10) 2_645 .
O10 Zn5 O11 124.62(10) . 2_545
O10 Zn5 O12 99.99(11) . 3_666
O11 Zn5 O12 100.85(9) 2_545 3_666
O10 Zn5 O5 110.16(10) . 1_545
O11 Zn5 O5 107.80(9) 2_545 1_545
O12 Zn5 O5 112.69(9) 3_666 1_545
C1 O1 Zn1 139.5(2) . 1_655
Zn3 O2 Zn1 113.36(10) . .
Zn3 O2 Zn1 108.67(9) . 3_676
Zn1 O2 Zn1 97.11(8) . 3_676
C15 O3 Zn1 138.7(2) . 2_545
C14 O4 Zn1 96.91(19) . .
C14 O5 Zn5 125.44(19) . 1_565
C14 O5 Zn1 84.98(18) . .
Zn5 O5 Zn1 112.01(9) 1_565 .
C29 O6 Zn2 123.30(19) . .
C28 O7 Zn2 102.58(19) . .
C1 O8 Zn3 116.1(2) . 3_776
C42 O9 Zn4 113.4(2) . 3_766
Zn5 O10 Zn4 127.25(14) . .
C15 O11 Zn5 127.81(19) . 2
C29 O12 Zn5 136.9(2) . 3_666
C36 O13 C33 117.0(2) . .
C22 O16 C19 119.6(3) . .
C5 O17 C8 117.8(3) . .
C44 N1 N2 105.8(2) . .
C44 N1 Zn3 131.0(2) . .
N2 N1 Zn3 121.82(18) . .
C43 N2 N1 106.8(2) . .
C43 N2 Zn4 130.2(2) . 2_655
N1 N2 Zn4 123.04(18) . 2_655
C44 N3 C43 102.7(2) . .
C44 N3 Zn2 131.3(2) . .
C43 N3 Zn2 125.9(2) . .
C46 N4 N5 105.5(2) . .
C46 N4 Zn4 129.8(2) . .
N5 N4 Zn4 124.51(17) . .
C45 N5 N4 106.0(2) . .
C45 N5 Zn3 133.15(19) . 2_645
N4 N5 Zn3 120.03(17) . 2_645
C46 N6 C45 102.6(2) . .
C46 N6 Zn2 126.33(19) . .
C45 N6 Zn2 131.09(19) . .
O1 C1 O8 124.6(3) . .
O1 C1 C2 118.6(3) . .
O8 C1 C2 116.8(3) . .
C7 C2 C3 119.2(3) . .
C7 C2 C1 120.1(3) . .
C3 C2 C1 120.7(3) . .
C4 C3 C2 120.2(3) . .
C3 C4 C5 120.0(3) . .
C4 C5 O17 116.4(3) . .
C4 C5 C6 120.6(3) . .
O17 C5 C6 123.0(3) . .
C7 C6 C5 119.2(3) . .
C6 C7 C2 120.7(3) . .
C9 C8 C13 121.6(3) . .
C9 C8 O17 118.6(4) . .
C13 C8 O17 119.7(4) . .
C8 C9 C10 119.8(4) . .
C9 C10 C11 120.0(4) . .
C10 C11 C12 119.2(3) . .
C10 C11 C14 121.6(3) . .
C12 C11 C14 119.1(3) . .
C13 C12 C11 120.3(3) . .
C8 C13 C12 118.9(3) . .
O4 C14 O5 119.7(3) . .
O4 C14 C11 119.6(3) . .
O5 C14 C11 120.7(3) . .
O4 C14 Zn1 54.59(16) . .
O5 C14 Zn1 65.15(16) . .
C11 C14 Zn1 173.0(2) . .
O3 C15 O11 125.2(3) . .
O3 C15 C16 117.3(3) . .
O11 C15 C16 117.4(3) . .
C17 C16 C21 117.9(3) . .
C17 C16 C15 120.1(3) . .
C21 C16 C15 122.0(3) . .
C18 C17 C16 121.7(3) . .
C17 C18 C19 119.6(3) . .
C20 C19 C18 120.2(3) . .
C20 C19 O16 118.7(3) . .
C18 C19 O16 121.0(3) . .
C19 C20 C21 119.6(3) . .
C20 C21 C16 120.9(3) . .
C23 C22 C27 120.2(3) . .
C23 C22 O16 116.1(3) . .
C27 C22 O16 123.6(3) . .
C24 C23 C22 120.1(3) . .
C23 C24 C25 120.9(3) . .
C26 C25 C24 118.1(3) . .
C26 C25 C28 119.5(3) . .
C24 C25 C28 122.4(3) . .
C27 C26 C25 121.6(3) . .
C26 C27 C22 119.2(3) . .
O15 C28 O7 120.7(3) . .
O15 C28 C25 120.9(3) . .
O7 C28 C25 118.4(3) . .
O6 C29 O12 123.3(3) . .
O6 C29 C30 118.4(3) . .
O12 C29 C30 118.3(3) . .
C35 C30 C31 118.4(3) . .
C35 C30 C29 120.6(3) . .
C31 C30 C29 121.0(3) . .
C32 C31 C30 120.7(3) . .
C33 C32 C31 119.5(3) . .
C34 C33 C32 121.0(3) . .
C34 C33 O13 119.0(3) . .
C32 C33 O13 120.0(3) . .
C33 C34 C35 119.4(3) . .
C34 C35 C30 121.0(3) . .
C37 C36 C41 120.5(3) . .
C37 C36 O13 116.5(3) . .
C41 C36 O13 122.9(3) . .
C36 C37 C38 119.8(3) . .
C37 C38 C39 120.9(3) . .
C38 C39 C40 118.2(3) . .
C38 C39 C42 121.7(3) . .
C40 C39 C42 120.1(3) . .
C41 C40 C39 121.4(3) . .
C40 C41 C36 119.2(3) . .
O14 C42 O9 123.4(3) . .
O14 C42 C39 121.0(3) . .
O9 C42 C39 115.6(3) . .
N2 C43 N3 112.3(3) . .
N1 C44 N3 112.4(3) . .
N5 C45 N6 112.7(2) . .
N4 C46 N6 113.2(2) . .

loop_
_geom_bond_atom_site_label_1
_geom_bond_atom_site_label_2
_geom_bond_distance
_geom_bond_site_symmetry_2
Zn1 O1 2.010(2) 1_455
Zn1 O2 2.0228(19) .
Zn1 O3 2.080(2) 2
Zn1 O2 2.1051(19) 3_676
Zn1 O4 2.125(2) .
Zn1 O5 2.357(2) .
Zn1 C14 2.588(3) .
Zn1 Zn1 3.0947(6) 3_676
Zn2 O6 1.996(2) .
Zn2 O7 1.998(2) .
Zn2 N3 2.005(2) .
Zn2 N6 2.016(2) .
Zn3 O8 1.931(2) 3_776
Zn3 O2 1.953(2) .
Zn3 N5 2.000(2) 2_655
Zn3 N1 2.045(2) .
Zn4 O9 1.911(2) 3_766
Zn4 O10 1.918(2) .
Zn4 N2 1.998(2) 2_645
Zn4 N4 2.017(2) .
Zn5 O10 1.907(2) .
Zn5 O11 1.956(2) 2_545
Zn5 O12 1.969(2) 3_666
Zn5 O5 1.985(2) 1_545
O1 C1 1.256(4) .
O1 Zn1 2.010(2) 1_655
O2 Zn1 2.1051(19) 3_676
O3 C15 1.251(4) .
O3 Zn1 2.080(2) 2_545
O4 C14 1.244(4) .
O5 C14 1.294(4) .
O5 Zn5 1.985(2) 1_565
O6 C29 1.256(4) .
O7 C28 1.301(4) .
O8 C1 1.266(4) .
O8 Zn3 1.931(2) 3_776
O9 C42 1.284(4) .
O9 Zn4 1.911(2) 3_766
O11 C15 1.269(4) .
O11 Zn5 1.956(2) 2
O12 C29 1.262(4) .
O12 Zn5 1.969(2) 3_666
O13 C36 1.383(4) .
O13 C33 1.396(3) .
O14 C42 1.235(4) .
O15 C28 1.241(4) .
O16 C22 1.384(4) .
O16 C19 1.393(4) .
O17 C5 1.376(4) .
O17 C8 1.392(4) .
N1 C44 1.319(4) .
N1 N2 1.362(3) .
N2 C43 1.309(4) .
N2 Zn4 1.998(2) 2_655
N3 C44 1.343(4) .
N3 C43 1.345(4) .
N4 C46 1.313(4) .
N4 N5 1.378(3) .
N5 C45 1.309(4) .
N5 Zn3 2.000(2) 2_645
N6 C46 1.333(4) .
N6 C45 1.344(3) .
C1 C2 1.491(4) .
C2 C7 1.382(4) .
C2 C3 1.391(4) .
C3 C4 1.373(5) .
C4 C5 1.374(5) .
C5 C6 1.383(5) .
C6 C7 1.379(5) .
C8 C9 1.362(6) .
C8 C13 1.374(5) .
C9 C10 1.381(5) .
C10 C11 1.382(5) .
C11 C12 1.397(5) .
C11 C14 1.483(4) .
C12 C13 1.380(5) .
C15 C16 1.501(4) .
C16 C17 1.382(5) .
C16 C21 1.389(4) .
C17 C18 1.371(5) .
C18 C19 1.378(5) .
C19 C20 1.375(5) .
C20 C21 1.387(4) .
C22 C23 1.380(5) .
C22 C27 1.384(5) .
C23 C24 1.375(5) .
C24 C25 1.392(4) .
C25 C26 1.385(4) .
C25 C28 1.491(4) .
C26 C27 1.381(5) .
C29 C30 1.487(4) .
C30 C35 1.387(4) .
C30 C31 1.388(4) .
C31 C32 1.378(4) .
C32 C33 1.372(5) .
C33 C34 1.369(5) .
C34 C35 1.378(4) .
C36 C37 1.376(4) .
C36 C41 1.381(4) .
C37 C38 1.376(5) .
C38 C39 1.388(5) .
C39 C40 1.390(4) .
C39 C42 1.484(5) .
C40 C41 1.374(5) .
